data_2017210
loop_
_publ_author_name
'Sun, Di'
'Luo, Geng-Geng'
'Huang, Rong-Bin'
'Zhang, Na'
'Zheng, Lan-Sun'

_publ_section_title
;<i>catena</i>-Poly[[[(iminodiacetato-\k<i>O</i>)silver(I)]-\m~3~-2-aminopyrimidine-\k^3^<i>N</i>^1^:<i>N</i>^2^:<i>N</i>^3^]
 monohydrate]: a one-dimensional silver(I) coordination polymer with mixed
 ligands
;
_journal_coeditor_code BM3083
_journal_issue 8
_journal_name_full 'Acta Crystallographica Section C'
_journal_page_first m305
_journal_page_last m307
_journal_paper_doi 10.1107/S010827010902695X
_journal_volume 65
_journal_year 2009
_chemical_formula_iupac '[Ag (C4 H6 N O4) (C4 H5 N3)] , H2 O'
_chemical_formula_moiety 'C8 H11 Ag N4 O4 , H2 O'
_chemical_formula_sum 'C8 H13 Ag N4 O5'
_chemical_formula_weight 353.09
_chemical_name_systematic
;
<i>catena</i>-Poly[[[(iminodiacetato-\k<i>O</i>)silver(I)]-\m~3~-2-
aminopyrimidine-\k^3^<i>N</i>^1^:<i>N</i>^2^:<i>N</i>^3^] monohydrate]
;
_space_group_IT_number 14
_symmetry_cell_setting monoclinic
_symmetry_space_group_name_Hall '-P 2ybc'
_symmetry_space_group_name_H-M 'P 1 21/c 1'
_atom_sites_solution_hydrogens geom
_atom_sites_solution_primary direct
_atom_sites_solution_secondary difmap
_audit_creation_method SHELXL97
_cell_angle_alpha 90.00
_cell_angle_beta 113.49(3)
_cell_angle_gamma 90.00
_cell_formula_units_Z 4
_cell_length_a 13.495(3)
_cell_length_b 6.5202(13)
_cell_length_c 14.103(3)
_cell_measurement_reflns_used 8629
_cell_measurement_temperature 298(2)
_cell_measurement_theta_max 54.88
_cell_measurement_theta_min 6.06
_cell_volume 1138.1(5)
_computing_cell_refinement 'CrysAlis RED (Oxford Diffraction, 2008)'
_computing_data_collection 'CrysAlis CCD (Oxford Diffraction, 2008)'
_computing_data_reduction 'CrysAlis RED (Oxford Diffraction, 2008)'
_computing_molecular_graphics 'DIAMOND  (Brandenburg 2008)'
_computing_publication_material
;
SHELXL97 (Sheldrick, 2008) and publCIF (Westrip, 2009)
;
_computing_structure_refinement 'SHELXL97 (Sheldrick, 2008)'
_computing_structure_solution 'SHELXS97 (Sheldrick, 2008)'
_diffrn_ambient_temperature 298(2)
_diffrn_detector_area_resol_mean 16.1903
_diffrn_measured_fraction_theta_full 0.998
_diffrn_measured_fraction_theta_max 0.998
_diffrn_measurement_device_type 'Oxford Diffraction Gemini S Ultra'
_diffrn_measurement_method \w
_diffrn_radiation_monochromator graphite
_diffrn_radiation_source 'sealed tube'
_diffrn_radiation_type MoK~\a~
_diffrn_radiation_wavelength 0.71073
_diffrn_reflns_av_R_equivalents 0.0371
_diffrn_reflns_av_sigmaI/netI 0.0318
_diffrn_reflns_limit_h_max 16
_diffrn_reflns_limit_h_min -16
_diffrn_reflns_limit_k_max 8
_diffrn_reflns_limit_k_min -7
_diffrn_reflns_limit_l_max 17
_diffrn_reflns_limit_l_min -16
_diffrn_reflns_number 9403
_diffrn_reflns_theta_full 26.00
_diffrn_reflns_theta_max 26.00
_diffrn_reflns_theta_min 3.15
_diffrn_standards_decay_% 0
_diffrn_standards_interval_count 0
_diffrn_standards_interval_time 0
_diffrn_standards_number 0
_exptl_absorpt_coefficient_mu 1.793
_exptl_absorpt_correction_T_max 0.6153
_exptl_absorpt_correction_T_min 0.4676
_exptl_absorpt_correction_type multi-scan
_exptl_absorpt_process_details '(CrysAlis RED; Oxford Diffraction, 2008)'
_exptl_crystal_colour colourless
_exptl_crystal_density_diffrn 2.061
_exptl_crystal_density_method 'not measured'
_exptl_crystal_description block
_exptl_crystal_F_000 704
_exptl_crystal_size_max 0.50
_exptl_crystal_size_mid 0.30
_exptl_crystal_size_min 0.30
_refine_diff_density_max 0.841
_refine_diff_density_min -0.673
_refine_ls_extinction_method none
_refine_ls_goodness_of_fit_ref 1.077
_refine_ls_hydrogen_treatment mixed
_refine_ls_matrix_type full
_refine_ls_number_parameters 171
_refine_ls_number_reflns 2230
_refine_ls_number_restraints 2
_refine_ls_restrained_S_all 1.076
_refine_ls_R_factor_all 0.0282
_refine_ls_R_factor_gt 0.0254
_refine_ls_shift/su_max 0.036
_refine_ls_shift/su_mean 0.002
_refine_ls_structure_factor_coef Fsqd
_refine_ls_weighting_details 'calc w = 1/[\s^2^(Fo^2^)+(0.0289P)^2^+0.7853P] where P=(Fo^2^+2Fc^2^)/3'
_refine_ls_weighting_scheme calc
_refine_ls_wR_factor_gt 0.0624
_refine_ls_wR_factor_ref 0.0644
_reflns_number_gt 2013
_reflns_number_total 2230
_reflns_threshold_expression I>2\s(I)
_cod_data_source_file bm3083.cif
_cod_data_source_block I
_cod_original_cell_volume 1138.1(4)
_cod_database_code 2017210
_cod_database_fobs_code 2017210

loop_
_symmetry_equiv_pos_as_xyz
'x, y, z'
'-x, y+1/2, -z+1/2'
'-x, -y, -z'
'x, -y-1/2, z-1/2'

loop_
_atom_site_type_symbol
_atom_site_label
_atom_site_fract_x
_atom_site_fract_y
_atom_site_fract_z
_atom_site_U_iso_or_equiv
_atom_site_adp_type
_atom_site_calc_flag
_atom_site_refinement_flags
_atom_site_occupancy
_atom_site_disorder_assembly
_atom_site_disorder_group
Ag Ag1 0.505184(17) -0.05560(3) 0.363312(16) 0.03553(10) Uani d . 1 . .
O O1 0.31897(15) 0.0875(3) 0.29507(14) 0.0330(4) Uani d . 1 . .
O O2 0.30387(16) -0.2039(3) 0.20966(15) 0.0418(5) Uani d . 1 . .
O O3 -0.11448(18) 0.5458(3) 0.11212(16) 0.0474(5) Uani d . 1 . .
O O4 0.05387(17) 0.5604(3) 0.23040(16) 0.0452(5) Uani d . 1 . .
N N1 0.55486(17) -0.0520(3) 0.20288(15) 0.0257(4) Uani d . 1 . .
H H1A 0.5950 0.0601 0.2060 0.031 Uiso calc R 1 . .
H H1B 0.5955 -0.1629 0.2053 0.031 Uiso calc R 1 . .
N N2 0.42832(16) -0.2350(3) 0.06723(14) 0.0233(4) Uani d . 1 . .
N N3 0.42247(16) 0.1315(3) 0.07246(14) 0.0231(4) Uani d . 1 . .
N N4 0.11408(15) 0.2039(3) 0.18785(15) 0.0253(4) Uani d . 1 . .
H H4A 0.1638 0.2995 0.1923 0.030 Uiso calc R 1 . .
H H4B 0.1130 0.1914 0.2510 0.030 Uiso calc R 1 . .
C C1 0.3308(2) 0.1276(4) -0.01377(18) 0.0281(5) Uani d . 1 . .
H H1 0.2975 0.2513 -0.0415 0.034 Uiso calc R 1 . .
C C2 0.2844(2) -0.0514(4) -0.0626(2) 0.0313(6) Uani d . 1 . .
H H2 0.2205 -0.0516 -0.1216 0.038 Uiso calc R 1 . .
C C3 0.3373(2) -0.2313(4) -0.01952(18) 0.0279(5) Uani d . 1 . .
H H3 0.3088 -0.3549 -0.0519 0.033 Uiso calc R 1 . .
C C4 0.4667(2) -0.0517(3) 0.11073(18) 0.0206(5) Uani d . 1 . .
C C5 0.2670(2) -0.0402(3) 0.22768(18) 0.0253(5) Uani d . 1 . .
C C6 0.1489(2) 0.0054(4) 0.1599(2) 0.0285(5) Uani d . 1 . .
H H6A 0.1393 0.0093 0.0880 0.034 Uiso calc R 1 . .
H H6B 0.1039 -0.1038 0.1677 0.034 Uiso calc R 1 . .
C C7 0.00698(18) 0.2783(4) 0.11535(17) 0.0274(5) Uani d . 1 . .
H H7A -0.0478 0.1766 0.1088 0.033 Uiso calc R 1 . .
H H7B 0.0077 0.3003 0.0476 0.033 Uiso calc R 1 . .
C C8 -0.0195(2) 0.4798(4) 0.15619(19) 0.0294(5) Uani d . 1 . .
O O1W -0.2232(2) 0.5509(3) -0.09963(17) 0.0448(5) Uani d D 1 . .
H H1WA -0.247(3) 0.435(3) -0.126(3) 0.053(10) Uiso d D 1 . .
H H1WB -0.186(3) 0.542(6) -0.0349(10) 0.081(15) Uiso d D 1 . .

loop_
_atom_site_aniso_label
_atom_site_aniso_U_11
_atom_site_aniso_U_22
_atom_site_aniso_U_33
_atom_site_aniso_U_12
_atom_site_aniso_U_13
_atom_site_aniso_U_23
Ag1 0.03753(15) 0.01852(13) 0.04244(15) 0.00165(7) 0.00740(10) 0.00067(7)
O1 0.0281(10) 0.0287(9) 0.0353(9) -0.0030(7) 0.0052(8) -0.0010(7)
O2 0.0392(11) 0.0334(10) 0.0475(11) 0.0130(8) 0.0118(9) -0.0044(8)
O3 0.0355(12) 0.0504(13) 0.0447(12) 0.0178(9) 0.0037(9) -0.0051(9)
O4 0.0390(12) 0.0386(11) 0.0470(12) 0.0057(8) 0.0053(10) -0.0143(9)
N1 0.0240(11) 0.0164(10) 0.0303(10) 0.0000(7) 0.0042(9) 0.0002(7)
N2 0.0262(10) 0.0167(9) 0.0260(9) -0.0015(7) 0.0095(8) -0.0005(8)
N3 0.0261(10) 0.0168(9) 0.0246(9) 0.0010(8) 0.0082(8) 0.0011(8)
N4 0.0224(10) 0.0220(10) 0.0284(10) 0.0009(8) 0.0069(8) -0.0020(8)
C1 0.0285(13) 0.0247(12) 0.0286(12) 0.0030(10) 0.0089(10) 0.0052(10)
C2 0.0289(14) 0.0309(14) 0.0258(12) -0.0019(10) 0.0020(10) 0.0009(10)
C3 0.0301(13) 0.0250(12) 0.0270(11) -0.0055(10) 0.0098(10) -0.0038(9)
C4 0.0217(11) 0.0186(12) 0.0234(11) -0.0002(8) 0.0109(9) -0.0003(8)
C5 0.0253(13) 0.0241(12) 0.0272(12) 0.0009(9) 0.0110(10) 0.0045(9)
C6 0.0262(13) 0.0217(11) 0.0331(12) 0.0006(10) 0.0072(10) -0.0058(10)
C7 0.0219(12) 0.0302(12) 0.0254(11) 0.0018(9) 0.0045(10) 0.0001(10)
C8 0.0291(14) 0.0292(13) 0.0278(12) 0.0052(10) 0.0091(11) 0.0019(10)
O1W 0.0539(14) 0.0394(12) 0.0391(12) -0.0096(9) 0.0167(11) -0.0002(9)

loop_
_atom_type_symbol
_atom_type_description
_atom_type_scat_dispersion_real
_atom_type_scat_dispersion_imag
_atom_type_scat_source
C C 0.0033 0.0016 'International Tables Vol C Tables 4.2.6.8 and 6.1.1.4'
H H 0.0000 0.0000 'International Tables Vol C Tables 4.2.6.8 and 6.1.1.4'
N N 0.0061 0.0033 'International Tables Vol C Tables 4.2.6.8 and 6.1.1.4'
O O 0.0106 0.0060 'International Tables Vol C Tables 4.2.6.8 and 6.1.1.4'
Ag Ag -0.8971 1.1015 'International Tables Vol C Tables 4.2.6.8 and 6.1.1.4'

loop_
_geom_angle_atom_site_label_1
_geom_angle_atom_site_label_2
_geom_angle_atom_site_label_3
_geom_angle_site_symmetry_1
_geom_angle_site_symmetry_3
_geom_angle
_geom_angle_publ_flag
O1 Ag1 N1 . . 103.35(7) y
O1 Ag1 N2 , 2_655 89.22(6) y
O1 Ag1 N3 . 2_645 133.95(6) y
N1 Ag1 N2 . 2_655 99.65(6) y
N1 Ag1 N3 . 2_645 97.77(6) y
N2 Ag1 N3 2_655 2_645 126.98(7) y
N3 C1 C2 . . 122.7(2) ?
N3 C1 H1 . . 118.6 ?
C2 C1 H1 . . 118.6 ?
O4 C8 O3 . . 126.1(3) ?
O4 C8 C7 . . 117.0(2) ?
O3 C8 C7 . . 116.9(2) ?
O2 C5 O1 . . 125.4(2) ?
O2 C5 C6 . . 116.2(2) ?
O1 C5 C6 . . 118.5(2) ?
N4 C7 C8 . . 109.34(18) ?
N4 C7 H7A . . 109.8 ?
C8 C7 H7A . . 109.8 ?
N4 C7 H7B . . 109.8 ?
C8 C7 H7B . . 109.8 ?
H7A C7 H7B . . 108.3 ?
N2 C4 N3 . . 125.1(2) ?
N2 C4 N1 . . 117.49(19) ?
N3 C4 N1 . . 117.41(19) ?
N2 C3 C2 . . 122.7(2) ?
N2 C3 H3 . . 118.7 ?
C2 C3 H3 . . 118.7 ?
N4 C6 C5 . . 111.47(19) ?
N4 C6 H6A . . 109.3 ?
C5 C6 H6A . . 109.3 ?
N4 C6 H6B . . 109.3 ?
C5 C6 H6B . . 109.3 ?
H6A C6 H6B . . 108.0 ?
C1 C2 C3 . . 116.7(2) ?
C1 C2 H2 . . 121.7 ?
C3 C2 H2 . . 121.7 ?
C4 N1 Ag1 . . 113.44(16) ?
C4 N1 H1A . . 108.9 ?
Ag1 N1 H1A . . 108.9 ?
C4 N1 H1B . . 108.9 ?
Ag1 N1 H1B . . 108.9 ?
H1A N1 H1B . . 107.7 ?
C6 N4 C7 . . 115.36(18) ?
C6 N4 H4A . . 108.4 ?
C7 N4 H4A . . 108.4 ?
C6 N4 H4B . . 108.4 ?
C7 N4 H4B . . 108.4 ?
H4A N4 H4B . . 107.5 ?
C1 N3 C4 . . 116.5(2) ?
C1 N3 Ag1 . 2_655 117.92(15) ?
C4 N3 Ag1 . 2_655 125.50(16) ?
C3 N2 C4 . . 116.4(2) ?
C3 N2 Ag1 . 2_645 117.21(15) ?
C4 N2 Ag1 . 2_645 126.14(15) ?
H1WA O1W H1WB . . 111(4) ?
C5 O1 Ag1 . . 102.62(15) ?

loop_
_geom_bond_atom_site_label_1
_geom_bond_atom_site_label_2
_geom_bond_site_symmetry_2
_geom_bond_distance
_geom_bond_publ_flag
Ag1 O1 . 2.4868(19) y
Ag1 N1 . 2.604(2) y
Ag1 N2 2_655 2.3312(19) y
Ag1 N3 2_645 2.2872(19) y
C1 N3 . 1.345(3) ?
C1 C2 . 1.373(4) ?
C1 H1 . 0.9300 ?
C8 O4 . 1.235(3) ?
C8 O3 . 1.257(3) ?
C8 C7 . 1.533(3) ?
C5 O2 . 1.246(3) ?
C5 O1 . 1.248(3) ?
C5 C6 . 1.526(3) ?
C7 N4 . 1.480(3) ?
C7 H7A . 0.9700 ?
C7 H7B . 0.9700 ?
C4 N2 . 1.349(3) ?
C4 N3 . 1.348(3) ?
C4 N1 . 1.368(3) ?
C3 N2 . 1.345(3) ?
C3 C2 . 1.381(3) ?
C3 H3 . 0.9300 ?
C6 N4 . 1.483(3) ?
C6 H6A . 0.9700 ?
C6 H6B . 0.9700 ?
C2 H2 . 0.9300 ?
N1 H1A . 0.9000 ?
N1 H1B . 0.9000 ?
N4 H4A . 0.9000 ?
N4 H4B . 0.9000 ?
N3 Ag1 2_655 2.2872(19) ?
N2 Ag1 2_645 2.3312(19) ?
O1W H1WA . 0.844(10) ?
O1W H1WB . 0.849(10) ?

loop_
_geom_hbond_atom_site_label_D
_geom_hbond_atom_site_label_H
_geom_hbond_atom_site_label_A
_geom_hbond_site_symmetry_A
_geom_hbond_distance_DH
_geom_hbond_distance_HA
_geom_hbond_distance_DA
_geom_hbond_angle_DHA
N1 H1A O2 2_655 0.90 2.09 2.904(3) 151
N1 H1B O1 2_645 0.90 2.00 2.896(3) 178
N4 H4A O1W 3_565 0.90 2.03 2.781(3) 140
N4 H4B O4 2_545 0.90 2.52 3.070(3) 120
O1W H1WA O2 3 0.844(10) 1.883(13) 2.714(3) 168(4)
O1W H1WB O3 . 0.849(10) 1.908(12) 2.753(3) 174(5)
